data_4022820
loop_
_publ_author_name
'Yit Wooi Goh'
'Stephen M. Danczak'
'Tang Kuan Lim'
'Jonathan M. White'

_publ_section_title
;
 Manifestations of the Alder-Rickert Reaction in the Structures
 of Bicyclo[2.2.2]octadiene and Bicyclo[2.2.2]octene Derivatives
;
_journal_name_full 'Journal of Organic Chemistry'
_journal_page_first 2929
_journal_page_last 2935
_journal_paper_doi 10.1021/jo0625610
_journal_volume 72
_journal_year 2007
_chemical_formula_sum 'C16 H18 O4'
_chemical_formula_weight 274.30
_chemical_name_systematic
;
 ?
;
_space_group_IT_number 62
_symmetry_cell_setting orthorhombic
_symmetry_space_group_name_Hall '-P 2ac 2n'
_symmetry_space_group_name_H-M 'P n m a'
_atom_sites_solution_hydrogens geom
_atom_sites_solution_primary direct
_atom_sites_solution_secondary difmap
_audit_creation_method SHELXL-97
_cell_angle_alpha 90.00
_cell_angle_beta 90.00
_cell_angle_gamma 90.00
_cell_formula_units_Z 4
_cell_length_a 8.115(3)
_cell_length_b 18.042(6)
_cell_length_c 9.525(3)
_cell_measurement_reflns_used 3766
_cell_measurement_temperature 130(2)
_cell_measurement_theta_max 27.61
_cell_measurement_theta_min 2.26
_cell_volume 1394.7(8)
_computing_cell_refinement 'Bruker SMART'
_computing_data_collection 'Bruker SMART'
_computing_data_reduction 'Bruker SAINT'
_computing_molecular_graphics 'Bruker SHELXTL'
_computing_publication_material 'Bruker SHELXTL'
_computing_structure_refinement 'Bruker SHELXTL'
_computing_structure_solution 'Bruker SHELXTL'
_diffrn_ambient_temperature 293(2)
_diffrn_measured_fraction_theta_full 0.999
_diffrn_measured_fraction_theta_max 0.999
_diffrn_measurement_device_type 'CCD area detector'
_diffrn_measurement_method 'phi and omega scans'
_diffrn_radiation_monochromator graphite
_diffrn_radiation_source 'fine-focus sealed tube'
_diffrn_radiation_type MoK\a
_diffrn_radiation_wavelength 0.71073
_diffrn_reflns_av_R_equivalents 0.1644
_diffrn_reflns_av_sigmaI/netI 0.0783
_diffrn_reflns_limit_h_max 9
_diffrn_reflns_limit_h_min -8
_diffrn_reflns_limit_k_max 21
_diffrn_reflns_limit_k_min -21
_diffrn_reflns_limit_l_max 11
_diffrn_reflns_limit_l_min -7
_diffrn_reflns_number 6547
_diffrn_reflns_theta_full 25.00
_diffrn_reflns_theta_max 25.00
_diffrn_reflns_theta_min 2.26
_exptl_absorpt_coefficient_mu 0.093
_exptl_crystal_colour colourless
_exptl_crystal_density_diffrn 1.306
_exptl_crystal_density_method 'not measured'
_exptl_crystal_description prism
_exptl_crystal_F_000 584
_exptl_crystal_size_max 0.40
_exptl_crystal_size_mid 0.40
_exptl_crystal_size_min 0.30
_refine_diff_density_max 0.260
_refine_diff_density_min -0.350
_refine_diff_density_rms 0.057
_refine_ls_extinction_method none
_refine_ls_goodness_of_fit_ref 1.162
_refine_ls_hydrogen_treatment mixed
_refine_ls_matrix_type full
_refine_ls_number_parameters 100
_refine_ls_number_reflns 1271
_refine_ls_number_restraints 0
_refine_ls_restrained_S_all 1.162
_refine_ls_R_factor_all 0.0614
_refine_ls_R_factor_gt 0.0587
_refine_ls_shift/su_max 0.040
_refine_ls_shift/su_mean 0.006
_refine_ls_structure_factor_coef Fsqd
_refine_ls_weighting_details 'calc w=1/[\s^2^(Fo^2^)+(0.0419P)^2^+1.2191P] where P=(Fo^2^+2Fc^2^)/3'
_refine_ls_weighting_scheme calc
_refine_ls_wR_factor_gt 0.1624
_refine_ls_wR_factor_ref 0.1637
_reflns_number_gt 1168
_reflns_number_total 1271
_reflns_threshold_expression >2sigma(I)
_cod_data_source_file jo0625610si20061219_073713_1.cif
_cod_data_source_block CMPD10
_cod_depositor_comments
;
The following automatic conversions were performed:
'_symmetry_cell_setting' value 'Orthorhombic' changed to 'orthorhombic'
according to '/home/saulius/struct/CIF-dictionaries/cif_core.dic'
dictionary named 'cif_core.dic' version 2.4.1 from 2010-06-29.

Automatic conversion script
Id: cif_fix_enum 1527 2010-12-29 10:47:43Z saulius 
;
_cod_database_code 4022820

loop_
_symmetry_equiv_pos_as_xyz
'x, y, z'
'-x+1/2, -y, z+1/2'
'-x, y+1/2, -z'
'x+1/2, -y+1/2, -z+1/2'
'-x, -y, -z'
'x-1/2, y, -z-1/2'
'x, -y-1/2, z'
'-x-1/2, y-1/2, z-1/2'

loop_
_atom_site_label
_atom_site_type_symbol
_atom_site_fract_x
_atom_site_fract_y
_atom_site_fract_z
_atom_site_U_iso_or_equiv
_atom_site_adp_type
_atom_site_occupancy
_atom_site_symmetry_multiplicity
_atom_site_calc_flag
_atom_site_refinement_flags
O1 O 0.1725(2) 0.40467(9) 0.95284(16) 0.0336(5) Uani 1 1 d .
C2 C 0.3148(3) 0.28904(12) 1.0001(2) 0.0264(5) Uani 1 1 d .
C1 C 0.1824(3) 0.32642(13) 0.9398(2) 0.0271(5) Uani 1 1 d .
C6 C 0.0522(3) 0.28864(14) 0.8777(2) 0.0326(6) Uani 1 1 d .
H6 H -0.0341 0.3147 0.8365 0.039 Uiso 1 1 calc R
C5 C 0.4696(3) 0.28997(15) 1.2218(2) 0.0355(6) Uani 1 1 d .
H5A H 0.5677 0.3077 1.2694 0.043 Uiso 0.50 1 calc PR
H5B H 0.3745 0.3077 1.2735 0.043 Uiso 0.50 1 calc PR
O2 O 0.2911(3) 0.42153(11) 0.7425(2) 0.0630(7) Uani 1 1 d .
C3 C 0.4653(3) 0.32173(14) 1.0712(2) 0.0327(6) Uani 1 1 d .
H3 H 0.4639 0.3760 1.0705 0.039 Uiso 1 1 calc R
C4 C 0.6173(3) 0.29010(14) 0.9955(3) 0.0356(6) Uani 1 1 d .
H4A H 0.6188 0.3078 0.8994 0.043 Uiso 1 1 calc R
H4B H 0.7163 0.3078 1.0416 0.043 Uiso 1 1 calc R
C7 C 0.2255(3) 0.44693(14) 0.8441(2) 0.0331(6) Uani 1 1 d .
C8 C 0.1886(4) 0.52736(15) 0.8698(3) 0.0442(7) Uani 1 1 d .
H8A H 0.2473 0.5571 0.8029 0.066 Uiso 1 1 calc R
H8B H 0.2226 0.5406 0.9631 0.066 Uiso 1 1 calc R
H8C H 0.0724 0.5358 0.8600 0.066 Uiso 1 1 calc R
H40 H 0.484(7) 0.315(3) 1.310(6) 0.039(14) Uiso 0.50 1 d P
H42 H 0.702(7) 0.320(3) 0.955(5) 0.031(13) Uiso 0.50 1 d P

loop_
_atom_site_aniso_label
_atom_site_aniso_U_11
_atom_site_aniso_U_22
_atom_site_aniso_U_33
_atom_site_aniso_U_23
_atom_site_aniso_U_13
_atom_site_aniso_U_12
O1 0.0478(10) 0.0270(9) 0.0260(8) -0.0013(6) 0.0034(7) 0.0082(8)
C2 0.0314(12) 0.0271(12) 0.0208(10) -0.0007(8) 0.0024(9) -0.0003(10)
C1 0.0349(12) 0.0262(12) 0.0202(10) -0.0016(8) 0.0036(9) 0.0030(10)
C6 0.0334(12) 0.0396(14) 0.0249(11) 0.0014(9) -0.0029(10) 0.0066(10)
C5 0.0370(13) 0.0456(15) 0.0239(12) -0.0063(10) -0.0038(10) -0.0017(11)
O2 0.1013(19) 0.0333(10) 0.0544(11) 0.0001(9) 0.0414(13) 0.0016(12)
C3 0.0363(13) 0.0282(13) 0.0337(12) -0.0025(10) -0.0048(10) -0.0030(10)
C4 0.0310(12) 0.0474(16) 0.0282(11) 0.0006(10) -0.0021(11) -0.0069(11)
C7 0.0383(13) 0.0289(13) 0.0320(11) 0.0004(10) 0.0033(11) 0.0037(10)
C8 0.0589(17) 0.0295(13) 0.0442(14) 0.0016(11) 0.0053(13) 0.0071(13)

loop_
_atom_type_symbol
_atom_type_description
_atom_type_scat_dispersion_real
_atom_type_scat_dispersion_imag
_atom_type_scat_source
C C 0.0033 0.0016 'International Tables Vol C Tables 4.2.6.8 and 6.1.1.4'
H H 0.0000 0.0000 'International Tables Vol C Tables 4.2.6.8 and 6.1.1.4'
O O 0.0106 0.0060 'International Tables Vol C Tables 4.2.6.8 and 6.1.1.4'

loop_
_geom_angle_atom_site_label_1
_geom_angle_atom_site_label_2
_geom_angle_atom_site_label_3
_geom_angle
_geom_angle_site_symmetry_1
_geom_angle_site_symmetry_3
C7 O1 C1 118.34(17) . .
C1 C2 C2 118.97(13) . 7_565
C1 C2 C3 128.1(2) . .
C2 C2 C3 112.91(13) 7_565 .
C2 C1 C6 121.7(2) . .
C2 C1 O1 119.3(2) . .
C6 C1 O1 118.8(2) . .
C1 C6 C6 119.37(14) . 7_565
C1 C6 H6 120.3 . .
C6 C6 H6 120.3 7_565 .
C5 C5 C3 111.76(14) 7_565 .
C5 C5 H5A 109.3 7_565 .
C3 C5 H5A 109.3 . .
C5 C5 H5B 109.3 7_565 .
C3 C5 H5B 109.3 . .
H5A C5 H5B 107.9 . .
C5 C5 H40 118(4) 7_565 .
C3 C5 H40 130(4) . .
H5A C5 H40 48.5 . .
H5B C5 H40 59.9 . .
C2 C3 C4 106.99(19) . .
C2 C3 C5 106.8(2) . .
C4 C3 C5 106.2(2) . .
C2 C3 H3 112.2 . .
C4 C3 H3 112.2 . .
C5 C3 H3 112.2 . .
C4 C4 C3 111.78(13) 7_565 .
C4 C4 H4A 109.3 7_565 .
C3 C4 H4A 109.3 . .
C4 C4 H4B 109.3 7_565 .
C3 C4 H4B 109.3 . .
H4A C4 H4B 107.9 . .
C4 C4 H42 124(3) 7_565 .
C3 C4 H42 124(3) . .
H4A C4 H42 54.9 . .
H4B C4 H42 53.0 . .
O2 C7 O1 122.9(2) . .
O2 C7 C8 126.2(2) . .
O1 C7 C8 110.8(2) . .
C7 C8 H8A 109.5 . .
C7 C8 H8B 109.5 . .
H8A C8 H8B 109.5 . .
C7 C8 H8C 109.5 . .
H8A C8 H8C 109.5 . .
H8B C8 H8C 109.5 . .

loop_
_geom_bond_atom_site_label_1
_geom_bond_atom_site_label_2
_geom_bond_distance
_geom_bond_site_symmetry_2
O1 C7 1.356(3) .
O1 C1 1.420(3) .
C2 C1 1.392(3) .
C2 C2 1.409(4) 7_565
C2 C3 1.516(3) .
C1 C6 1.390(3) .
C6 C6 1.394(5) 7_565
C6 H6 0.9300 .
C5 C5 1.442(5) 7_565
C5 C3 1.546(3) .
C5 H5A 0.9700 .
C5 H5B 0.9700 .
C5 H40 0.96(6) .
O2 C7 1.196(3) .
C3 C4 1.538(4) .
C3 H3 0.9800 .
C4 C4 1.447(5) 7_565
C4 H4A 0.9700 .
C4 H4B 0.9700 .
C4 H42 0.95(6) .
C7 C8 1.502(4) .
C8 H8A 0.9600 .
C8 H8B 0.9600 .
C8 H8C 0.9600 .

loop_
_geom_torsion_atom_site_label_1
_geom_torsion_atom_site_label_2
_geom_torsion_atom_site_label_3
_geom_torsion_atom_site_label_4
_geom_torsion
_geom_torsion_site_symmetry_1
_geom_torsion_site_symmetry_4
C2 C2 C1 C6 -1.2(2) 7_565 .
C3 C2 C1 C6 179.9(2) . .
C2 C2 C1 O1 173.18(12) 7_565 .
C3 C2 C1 O1 -5.7(3) . .
C7 O1 C1 C2 98.2(2) . .
C7 O1 C1 C6 -87.2(3) . .
C2 C1 C6 C6 1.2(2) . 7_565
O1 C1 C6 C6 -173.20(12) . 7_565
C1 C2 C3 C4 -124.4(2) . .
C2 C2 C3 C4 56.61(18) 7_565 .
C1 C2 C3 C5 122.2(2) . .
C2 C2 C3 C5 -56.77(19) 7_565 .
C5 C5 C3 C2 56.06(19) 7_565 .
C5 C5 C3 C4 -57.87(18) 7_565 .
C2 C3 C4 C4 -55.92(18) . 7_565
C5 C3 C4 C4 57.88(18) . 7_565
C1 O1 C7 O2 -5.7(4) . .
C1 O1 C7 C8 173.8(2) . .
